data_7122807
loop_
_publ_author_name
'Walley, Jacob'
'Breiner, Grace'
'Wang, Guocang'
'Dickie, Diane Amanda'
'Molino, Andrew'
'Dutton, Jason Laurence'
'Wilson, David John'
'Gilliard, Robert J.'

_publ_section_title
;
 s-Block Carbodicarbene Chemistry: C(sp3)&#x2212;H Activation and
 Cyclization Mediated by a Beryllium Center
;
_journal_name_full 'Chemical Communications'
_journal_paper_doi 10.1039/C8CC10022E
_journal_year 2019
_chemical_formula_sum 'C77 H133 Be2 K2 N12 Si8'
_chemical_formula_weight 1547.89
_chemical_name_common Be_heterocycle
_chemical_properties_physical Air-sensitive,Moisture-sensitive
_space_group_crystal_system triclinic
_space_group_IT_number 2
_space_group_name_Hall '-P 1'
_space_group_name_H-M_alt 'P -1'
_symmetry_space_group_name_Hall '-P 1'
_symmetry_space_group_name_H-M 'P -1'
_atom_sites_solution_hydrogens mixed
_atom_sites_solution_primary dual
_audit_update_record
;
2018-11-21 deposited with the CCDC.
2019-01-11 downloaded from the CCDC.
;
_cell_angle_alpha 102.983(3)
_cell_angle_beta 90.576(3)
_cell_angle_gamma 90.238(4)
_cell_formula_units_Z 1
_cell_length_a 9.7119(12)
_cell_length_b 13.7589(18)
_cell_length_c 17.563(2)
_cell_measurement_reflns_used 3783
_cell_measurement_temperature 100.(2)
_cell_measurement_theta_max 23.3803
_cell_measurement_theta_min 2.3802
_cell_volume 2286.7(5)
_computing_cell_refinement 'SAINT V8.38A (Bruker AXS Inc., 2017)'
_computing_data_collection 'Bruker Instrument Service v2017.5.0.0'
_computing_data_reduction 'SAINT V8.38A (Bruker AXS Inc., 2017)'
_computing_structure_refinement 'SHELXL-2017/1 (Sheldrick, 2017)'
_diffrn_ambient_temperature 100.(2)
_diffrn_detector_area_resol_mean 8.3333
_diffrn_measured_fraction_theta_full 0.996
_diffrn_measured_fraction_theta_max 0.996
_diffrn_measurement_device_type 'Bruker Kappa APEXII Duo'
_diffrn_measurement_method '\w scans'
_diffrn_radiation_monochromator graphite
_diffrn_radiation_type 'Mo K\a'
_diffrn_radiation_wavelength 0.71073
_diffrn_reflns_av_R_equivalents 0.1300
_diffrn_reflns_av_unetI/netI 0.1572
_diffrn_reflns_limit_h_max 12
_diffrn_reflns_limit_h_min -12
_diffrn_reflns_limit_k_max 16
_diffrn_reflns_limit_k_min -17
_diffrn_reflns_limit_l_max 21
_diffrn_reflns_limit_l_min -21
_diffrn_reflns_number 33877
_diffrn_reflns_theta_full 26.45
_diffrn_reflns_theta_max 26.45
_diffrn_reflns_theta_min 1.52
_diffrn_source 'fine-focus sealed tube'
_exptl_absorpt_coefficient_mu 0.253
_exptl_absorpt_correction_T_max 0.75
_exptl_absorpt_correction_T_min 0.70
_exptl_absorpt_correction_type multi-scan
_exptl_absorpt_process_details
;
SADABS-2016/2 - Bruker AXS area detector scaling and absorption correction
;
_exptl_crystal_colour yellow
_exptl_crystal_density_diffrn 1.124
_exptl_crystal_density_method 'not measured'
_exptl_crystal_description rod
_exptl_crystal_F_000 837
_exptl_crystal_recrystallization_method 'Re-crystallisation from solvent: hexanes, toluene'
_exptl_crystal_size_max 0.492
_exptl_crystal_size_mid 0.103
_exptl_crystal_size_min 0.067
_refine_diff_density_max 0.401
_refine_diff_density_min -0.551
_refine_ls_extinction_method none
_refine_ls_goodness_of_fit_ref 0.957
_refine_ls_hydrogen_treatment mixed
_refine_ls_matrix_type full
_refine_ls_number_parameters 486
_refine_ls_number_reflns 9381
_refine_ls_number_restraints 0
_refine_ls_restrained_S_all 0.957
_refine_ls_R_factor_all 0.1562
_refine_ls_R_factor_gt 0.0561
_refine_ls_shift/su_max 0.000
_refine_ls_shift/su_mean 0.000
_refine_ls_structure_factor_coef Fsqd
_refine_ls_weighting_details 'w=1/[\s^2^(Fo^2^)+(0.0627P)^2^] where P=(Fo^2^+2Fc^2^)/3'
_refine_ls_weighting_scheme calc
_refine_ls_wR_factor_gt 0.1158
_refine_ls_wR_factor_ref 0.1472
_reflns_number_gt 4807
_reflns_number_total 9381
_reflns_threshold_expression 'I > 2\s(I)'
_cod_data_source_file c8cc10022e2.cif
_cod_data_source_block 3
_cod_depositor_comments
;
The following automatic conversions were performed:

'_exptl_absorpt_correction_type' value 'Multi-Scan' changed to
'multi-scan' according to
/home/data/users/saulius/crontab/automatic-downloads/rss-feeds/RSC/lib/dictionaries/cif_core.dic
dictionary named 'cif_core.dic' version 2.4.2 from 2011-04-26.

Automatic conversion script
Id: cif_fix_values 4973 2017-02-22 13:04:09Z antanas 
;
_cod_database_code 7122807

loop_
_space_group_symop_operation_xyz
'x, y, z'
'-x, -y, -z'

loop_
_atom_site_type_symbol
_atom_site_label
_atom_site_fract_x
_atom_site_fract_y
_atom_site_fract_z
_atom_site_U_iso_or_equiv
_atom_site_adp_type
_atom_site_calc_flag
_atom_site_refinement_flags_adp
_atom_site_refinement_flags_occupancy
_atom_site_refinement_flags_posn
_atom_site_occupancy
K K1 0.69087(8) 0.50595(6) 0.50422(5) 0.0300(2) Uani d . . . 1
Si Si3 0.50734(12) 0.29565(8) 0.38469(6) 0.0317(3) Uani d . . . 1
Si Si4 0.50018(11) 0.30313(8) 0.56027(6) 0.0292(3) Uani d . . . 1
N N6 0.5106(3) 0.3491(2) 0.47956(17) 0.0270(8) Uani d . . . 1
C C30 0.5839(7) 0.1694(3) 0.3546(3) 0.0783(19) Uani d . . . 1
H H30A 0.676967 0.170269 0.376821 0.117 Uiso calc U . R 1
H H30B 0.588259 0.150162 0.297482 0.117 Uiso calc U . R 1
H H30C 0.526737 0.121202 0.373693 0.117 Uiso calc U . R 1
C C31 0.3313(5) 0.2903(4) 0.3388(3) 0.0693(17) Uani d . . . 1
H H31A 0.266766 0.258687 0.368548 0.104 Uiso calc U . R 1
H H31B 0.334729 0.25132 0.284828 0.104 Uiso calc U . R 1
H H31C 0.300352 0.358105 0.339151 0.104 Uiso calc U . R 1
C C32 0.6072(4) 0.3737(3) 0.3283(2) 0.0434(12) Uani d . . . 1
H H32A 0.56891 0.441085 0.338357 0.065 Uiso calc U . R 1
H H32B 0.600489 0.343245 0.272299 0.065 Uiso calc U . R 1
H H32C 0.704041 0.377192 0.344972 0.065 Uiso calc U . R 1
C C33 0.3303(4) 0.3345(3) 0.6116(3) 0.0481(13) Uani d . . . 1
H H33A 0.320519 0.407122 0.627197 0.072 Uiso calc U . R 1
H H33B 0.327959 0.306383 0.658168 0.072 Uiso calc U . R 1
H H33C 0.254548 0.306285 0.576164 0.072 Uiso calc U . R 1
C C34 0.6374(4) 0.3591(3) 0.6336(2) 0.0367(11) Uani d . . . 1
H H34A 0.626876 0.431699 0.647799 0.055 Uiso calc U . R 1
H H34B 0.728366 0.342603 0.610834 0.055 Uiso calc U . R 1
H H34C 0.628368 0.332071 0.680444 0.055 Uiso calc U . R 1
C C35 0.5136(4) 0.1637(3) 0.5462(3) 0.0435(12) Uani d . . . 1
H H35A 0.438897 0.131366 0.511582 0.065 Uiso calc U . R 1
H H35B 0.506414 0.145623 0.596905 0.065 Uiso calc U . R 1
H H35C 0.602468 0.14148 0.522753 0.065 Uiso calc U . R 1
C C36 1.0010(4) 0.5710(5) 0.5693(3) 0.0496(13) Uani d . . . 1
C C37 0.9924(4) 0.4719(5) 0.5697(3) 0.0507(14) Uani d . . . 1
C C38 0.9895(4) 0.3975(4) 0.5008(3) 0.0485(13) Uani d . . . 1
C C39 0.9750(8) 0.3056(6) 0.5000(5) 0.035(2) Uani d . P . 0.5
H H39A 0.993456 0.294703 0.552357 0.053 Uiso calc U P R 0.5
H H39B 1.039766 0.26668 0.462934 0.053 Uiso calc U P R 0.5
H H39C 0.88057 0.284536 0.483965 0.053 Uiso calc U P R 0.5
Si Si1 1.02943(10) 0.06824(7) 0.85309(6) 0.0197(2) Uani d . . . 1
Si Si2 0.99319(11) 0.05745(7) 0.67831(6) 0.0251(3) Uani d . . . 1
N N1 0.9742(3) 0.42180(19) 0.80759(15) 0.0151(6) Uani d . . . 1
N N2 0.8003(3) 0.49819(19) 0.87714(15) 0.0159(6) Uani d . . . 1
N N3 0.7439(3) 0.30264(19) 0.98282(15) 0.0150(6) Uani d . . . 1
N N4 0.6333(3) 0.20819(19) 0.88319(15) 0.0145(6) Uani d . . . 1
N N5 0.9819(3) 0.11549(19) 0.77469(15) 0.0176(7) Uani d . . . 1
C C1 0.8252(3) 0.3089(2) 0.84986(18) 0.0142(7) Uani d . . . 1
C C2 0.8605(3) 0.4054(2) 0.84900(18) 0.0140(7) Uani d . . . 1
C C3 1.0524(3) 0.3340(2) 0.7694(2) 0.0189(8) Uani d . . . 1
H H3A 1.147154 0.336028 0.79104 0.023 Uiso calc U . R 1
H H3B 1.056704 0.328173 0.712279 0.023 Uiso calc U . R 1
C C4 0.6616(3) 0.5106(2) 0.91027(19) 0.0195(8) Uani d . . . 1
H H4 0.637987 0.447108 0.926005 0.023 Uiso calc U . R 1
C C5 0.5558(4) 0.5231(3) 0.8487(2) 0.0270(9) Uani d . . . 1
H H5A 0.57469 0.585104 0.831954 0.041 Uiso calc U . R 1
H H5B 0.463327 0.525697 0.870791 0.041 Uiso calc U . R 1
H H5C 0.561406 0.466461 0.803599 0.041 Uiso calc U . R 1
C C6 0.6553(4) 0.5938(2) 0.9840(2) 0.0231(9) Uani d . . . 1
H H6A 0.733023 0.587499 1.018579 0.035 Uiso calc U . R 1
H H6B 0.568719 0.588628 1.011002 0.035 Uiso calc U . R 1
H H6C 0.660289 0.658588 0.969764 0.035 Uiso calc U . R 1
C C7 0.8723(3) 0.5702(2) 0.84742(18) 0.0149(8) Uani d . . . 1
C C8 0.8529(4) 0.6714(2) 0.8540(2) 0.0218(8) Uani d . . . 1
H H8 0.777042 0.705134 0.881698 0.026 Uiso calc U . R 1
C C9 0.9489(4) 0.7221(2) 0.8184(2) 0.0224(9) Uani d . . . 1
H H9 0.937739 0.791506 0.821919 0.027 Uiso calc U . R 1
C C10 1.0599(4) 0.6738(2) 0.77806(19) 0.0192(8) Uani d . . . 1
H H10 1.124311 0.710816 0.75537 0.023 Uiso calc U . R 1
C C11 1.0786(4) 0.5715(2) 0.77027(19) 0.0185(8) Uani d . . . 1
H H11 1.15413 0.537982 0.742198 0.022 Uiso calc U . R 1
C C12 0.9834(3) 0.5208(2) 0.80475(18) 0.0143(7) Uani d . . . 1
C C13 0.7360(3) 0.2777(2) 0.90282(18) 0.0137(7) Uani d . . . 1
C C14 0.8459(3) 0.3697(2) 1.02897(19) 0.0193(8) Uani d . . . 1
H H14A 0.914435 0.38835 0.994098 0.029 Uiso calc U . R 1
H H14B 0.891725 0.336055 1.06575 0.029 Uiso calc U . R 1
H H14C 0.80015 0.429865 1.058029 0.029 Uiso calc U . R 1
C C15 0.5795(3) 0.1751(3) 0.80280(19) 0.0195(8) Uani d . . . 1
H H15 0.639607 0.205731 0.768474 0.023 Uiso calc U . R 1
C C16 0.4344(4) 0.2156(3) 0.7971(2) 0.0280(9) Uani d . . . 1
H H16A 0.372173 0.1867 0.829838 0.042 Uiso calc U . R 1
H H16B 0.402089 0.197659 0.742709 0.042 Uiso calc U . R 1
H H16C 0.435787 0.28836 0.815238 0.042 Uiso calc U . R 1
C C17 0.5879(4) 0.0625(3) 0.7735(2) 0.0283(9) Uani d . . . 1
H H17A 0.683785 0.041364 0.776058 0.042 Uiso calc U . R 1
H H17B 0.554449 0.043838 0.719357 0.042 Uiso calc U . R 1
H H17C 0.53101 0.029856 0.806335 0.042 Uiso calc U . R 1
C C18 0.5763(3) 0.1883(2) 0.95110(18) 0.0131(7) Uani d . . . 1
C C19 0.4713(4) 0.1252(3) 0.9637(2) 0.0207(8) Uani d . . . 1
H H19 0.421475 0.084456 0.921433 0.025 Uiso calc U . R 1
C C20 0.4422(4) 0.1242(2) 1.0408(2) 0.0221(9) Uani d . . . 1
H H20 0.369717 0.082623 1.051281 0.027 Uiso calc U . R 1
C C21 0.5160(4) 0.1823(3) 1.1033(2) 0.0210(8) Uani d . . . 1
H H21 0.493676 0.178846 1.155148 0.025 Uiso calc U . R 1
C C22 0.6215(3) 0.2452(2) 1.09111(19) 0.0187(8) Uani d . . . 1
H H22 0.673027 0.284396 1.133382 0.022 Uiso calc U . R 1
C C23 0.6483(3) 0.2480(2) 1.01390(19) 0.0155(8) Uani d . . . 1
C C24 1.0949(4) 0.1708(3) 0.9345(2) 0.0251(9) Uani d . . . 1
H H24A 1.170684 0.205906 0.91559 0.038 Uiso calc U . R 1
H H24B 1.127868 0.142347 0.977672 0.038 Uiso calc U . R 1
H H24C 1.020252 0.217679 0.952786 0.038 Uiso calc U . R 1
C C25 0.8831(4) 0.0083(3) 0.8949(2) 0.0286(9) Uani d . . . 1
H H25A 0.814516 0.058915 0.916214 0.043 Uiso calc U . R 1
H H25B 0.917918 -0.0221 0.936624 0.043 Uiso calc U . R 1
H H25C 0.840339 -0.043271 0.853659 0.043 Uiso calc U . R 1
C C26 1.1697(4) -0.0276(3) 0.8311(2) 0.0276(9) Uani d . . . 1
H H26A 1.134771 -0.087042 0.794081 0.041 Uiso calc U . R 1
H H26B 1.199221 -0.045798 0.87952 0.041 Uiso calc U . R 1
H H26C 1.248108 0.000114 0.808146 0.041 Uiso calc U . R 1
C C27 0.9405(6) -0.0770(3) 0.6579(3) 0.0655(16) Uani d . . . 1
H H27A 1.014291 -0.116121 0.674594 0.098 Uiso calc U . R 1
H H27B 0.923083 -0.101141 0.601751 0.098 Uiso calc U . R 1
H H27C 0.856422 -0.083995 0.686656 0.098 Uiso calc U . R 1
C C28 0.8730(5) 0.1198(4) 0.6211(2) 0.0570(14) Uani d . . . 1
H H28A 0.780014 0.120031 0.642289 0.086 Uiso calc U . R 1
H H28B 0.872036 0.083521 0.566244 0.086 Uiso calc U . R 1
H H28C 0.903775 0.188618 0.624625 0.086 Uiso calc U . R 1
C C29 1.1683(4) 0.0637(3) 0.6376(2) 0.0380(11) Uani d . . . 1
H H29A 1.197 0.133628 0.645033 0.057 Uiso calc U . R 1
H H29B 1.166771 0.032279 0.581699 0.057 Uiso calc U . R 1
H H29C 1.233512 0.028541 0.664667 0.057 Uiso calc U . R 1
Be Be1 0.9542(5) 0.2340(3) 0.7922(3) 0.0181(10) Uani d . . . 1
H H37 0.991(4) 0.451(3) 0.616(3) 0.058(14) Uiso d . . . 1
H H36 1.002(4) 0.624(3) 0.619(2) 0.049(13) Uiso d . . . 1

loop_
_atom_site_aniso_label
_atom_site_aniso_U_11
_atom_site_aniso_U_22
_atom_site_aniso_U_33
_atom_site_aniso_U_12
_atom_site_aniso_U_13
_atom_site_aniso_U_23
K1 0.0206(5) 0.0391(5) 0.0334(5) 0.0015(4) 0.0013(4) 0.0142(4)
Si3 0.0332(7) 0.0337(7) 0.0273(6) -0.0012(5) 0.0015(5) 0.0051(5)
Si4 0.0282(6) 0.0334(6) 0.0302(6) 0.0054(5) 0.0060(5) 0.0157(5)
N6 0.0285(19) 0.0296(18) 0.0241(18) 0.0006(15) 0.0031(14) 0.0086(15)
C30 0.144(6) 0.039(3) 0.044(3) 0.023(3) 0.008(3) -0.008(3)
C31 0.043(3) 0.114(5) 0.041(3) -0.022(3) 0.002(2) -0.003(3)
C32 0.043(3) 0.059(3) 0.028(2) 0.001(2) 0.007(2) 0.009(2)
C33 0.044(3) 0.058(3) 0.056(3) 0.014(2) 0.020(2) 0.040(3)
C34 0.046(3) 0.042(2) 0.027(2) 0.013(2) 0.006(2) 0.017(2)
C35 0.044(3) 0.042(3) 0.052(3) 0.002(2) 0.004(2) 0.025(2)
C36 0.022(3) 0.091(4) 0.028(3) 0.003(3) 0.000(2) -0.004(3)
C37 0.022(3) 0.107(5) 0.021(3) 0.002(3) 0.002(2) 0.009(3)
C38 0.022(2) 0.090(4) 0.030(3) 0.002(3) -0.001(2) 0.004(3)
C39 0.030(5) 0.028(5) 0.043(5) -0.007(4) 0.009(4) -0.001(4)
Si1 0.0195(6) 0.0137(5) 0.0279(6) 0.0041(4) 0.0063(5) 0.0086(5)
Si2 0.0311(6) 0.0183(5) 0.0239(6) -0.0011(5) 0.0039(5) 0.0005(5)
N1 0.0159(16) 0.0114(14) 0.0192(16) 0.0033(12) 0.0071(13) 0.0057(13)
N2 0.0156(16) 0.0165(15) 0.0172(15) 0.0047(13) 0.0069(13) 0.0071(13)
N3 0.0147(16) 0.0141(15) 0.0173(16) 0.0003(12) 0.0018(13) 0.0056(13)
N4 0.0152(16) 0.0146(15) 0.0147(15) -0.0004(12) 0.0015(12) 0.0057(13)
N5 0.0222(17) 0.0119(15) 0.0190(16) 0.0008(13) 0.0054(13) 0.0040(13)
C1 0.0158(19) 0.0142(17) 0.0141(18) -0.0014(14) 0.0018(15) 0.0065(15)
C2 0.0128(18) 0.0185(18) 0.0126(18) 0.0045(15) 0.0017(14) 0.0075(16)
C3 0.020(2) 0.0155(18) 0.022(2) 0.0050(16) 0.0072(16) 0.0048(16)
C4 0.0150(19) 0.0191(19) 0.026(2) 0.0057(15) 0.0077(16) 0.0088(17)
C5 0.023(2) 0.026(2) 0.033(2) 0.0069(17) 0.0018(18) 0.0071(19)
C6 0.022(2) 0.021(2) 0.026(2) 0.0077(16) 0.0067(17) 0.0050(18)
C7 0.0151(19) 0.0161(18) 0.0150(18) -0.0001(15) -0.0008(15) 0.0069(16)
C8 0.023(2) 0.0190(19) 0.023(2) 0.0044(16) 0.0010(17) 0.0053(17)
C9 0.033(2) 0.0120(17) 0.024(2) 0.0012(16) -0.0012(18) 0.0068(16)
C10 0.023(2) 0.0201(19) 0.0178(19) -0.0021(16) 0.0018(16) 0.0102(17)
C11 0.023(2) 0.0175(18) 0.0150(19) 0.0006(16) 0.0039(16) 0.0046(16)
C12 0.0194(19) 0.0137(17) 0.0107(17) 0.0034(15) -0.0007(15) 0.0050(15)
C13 0.0137(19) 0.0152(18) 0.0134(18) 0.0079(15) 0.0005(15) 0.0059(15)
C14 0.020(2) 0.0202(19) 0.0179(19) -0.0018(16) 0.0020(16) 0.0056(16)
C15 0.019(2) 0.026(2) 0.0140(19) -0.0027(16) -0.0009(15) 0.0054(17)
C16 0.026(2) 0.033(2) 0.026(2) 0.0013(18) -0.0049(18) 0.0086(19)
C17 0.029(2) 0.030(2) 0.024(2) -0.0043(18) -0.0008(18) 0.0024(19)
C18 0.0131(18) 0.0118(17) 0.0158(18) 0.0064(14) 0.0019(15) 0.0062(15)
C19 0.019(2) 0.0197(19) 0.025(2) 0.0018(16) 0.0018(16) 0.0066(17)
C20 0.018(2) 0.020(2) 0.034(2) 0.0050(16) 0.0102(18) 0.0171(19)
C21 0.024(2) 0.022(2) 0.020(2) 0.0079(17) 0.0104(17) 0.0124(17)
C22 0.020(2) 0.0195(19) 0.0175(19) 0.0056(16) 0.0041(16) 0.0068(16)
C23 0.0150(19) 0.0120(17) 0.0202(19) 0.0071(15) 0.0047(16) 0.0048(16)
C24 0.025(2) 0.026(2) 0.027(2) 0.0078(17) 0.0036(17) 0.0112(18)
C25 0.023(2) 0.029(2) 0.040(2) 0.0066(17) 0.0097(18) 0.0195(19)
C26 0.022(2) 0.020(2) 0.042(2) 0.0023(17) 0.0024(18) 0.0085(19)
C27 0.106(5) 0.040(3) 0.042(3) -0.029(3) 0.017(3) -0.008(2)
C28 0.062(3) 0.074(4) 0.028(3) 0.019(3) -0.009(2) -0.005(2)
C29 0.041(3) 0.047(3) 0.024(2) 0.001(2) 0.012(2) 0.001(2)
Be1 0.020(3) 0.016(2) 0.020(3) 0.001(2) 0.003(2) 0.007(2)

loop_
_atom_type_symbol
_atom_type_description
_atom_type_scat_dispersion_real
_atom_type_scat_dispersion_imag
_atom_type_scat_source
C C 0.0033 0.0016 'International Tables Vol C Tables 4.2.6.8 and 6.1.1.4'
H H 0.0000 0.0000 'International Tables Vol C Tables 4.2.6.8 and 6.1.1.4'
Be Be 0.0005 0.0002 'International Tables Vol C Tables 4.2.6.8 and 6.1.1.4'
K K 0.2009 0.2494 'International Tables Vol C Tables 4.2.6.8 and 6.1.1.4'
N N 0.0061 0.0033 'International Tables Vol C Tables 4.2.6.8 and 6.1.1.4'
Si Si 0.0817 0.0704 'International Tables Vol C Tables 4.2.6.8 and 6.1.1.4'

loop_
_geom_angle_atom_site_label_1
_geom_angle_atom_site_label_2
_geom_angle_atom_site_label_3
_geom_angle_site_symmetry_1
_geom_angle_site_symmetry_3
_geom_angle
N6 K1 N6 . 2_666 95.11(9)
N6 K1 C37 . . 117.52(14)
N6 K1 C37 2_666 . 140.25(13)
N6 K1 C36 . . 141.85(13)
N6 K1 C36 2_666 . 118.83(13)
C37 K1 C36 . . 24.41(13)
N6 K1 C38 . . 102.87(12)
N6 K1 C38 2_666 . 161.91(12)
C37 K1 C38 . . 24.92(12)
C36 K1 C38 . . 43.59(14)
N6 K1 C33 . 2_666 118.29(11)
N6 K1 C33 2_666 2_666 57.40(9)
C37 K1 C33 . 2_666 116.30(14)
C36 K1 C33 . 2_666 95.81(13)
C38 K1 C33 . 2_666 113.82(11)
N6 K1 C36 . 2_766 109.92(13)
N6 K1 C36 2_666 2_766 146.66(13)
C37 K1 C36 . 2_766 42.46(11)
C36 K1 C36 . 2_766 49.28(17)
C38 K1 C36 . 2_766 24.34(11)
C33 K1 C36 2_666 2_766 90.68(12)
N6 K1 C38 . 2_766 151.78(11)
N6 K1 C38 2_666 2_766 112.08(11)
C37 K1 C38 . 2_766 42.75(14)
C36 K1 C38 . 2_766 24.20(11)
C38 K1 C38 . 2_766 50.45(18)
C33 K1 C38 2_666 2_766 73.72(12)
C36 K1 C38 2_766 2_766 42.16(13)
N6 K1 C37 . 2_766 130.97(12)
N6 K1 C37 2_666 2_766 124.17(13)
C37 K1 C37 . 2_766 48.83(17)
C36 K1 C37 . 2_766 41.88(11)
C38 K1 C37 . 2_766 42.38(14)
C33 K1 C37 2_666 2_766 71.92(13)
C36 K1 C37 2_766 2_766 23.42(12)
C38 K1 C37 2_766 2_766 23.82(11)
N6 K1 C31 . 2_666 123.24(10)
N6 K1 C31 2_666 2_666 55.39(11)
C37 K1 C31 . 2_666 86.52(13)
C36 K1 C31 . 2_666 71.32(12)
C38 K1 C31 . 2_666 111.36(12)
C33 K1 C31 2_666 2_666 87.43(12)
C36 K1 C31 2_766 2_666 120.04(12)
C38 K1 C31 2_766 2_666 80.56(11)
C37 K1 C31 2_766 2_666 104.16(12)
N6 K1 K1 . 2_666 48.03(7)
N6 K1 K1 2_666 2_666 47.08(6)
C37 K1 K1 . 2_666 156.03(10)
C36 K1 K1 . 2_666 159.74(10)
C38 K1 K1 . 2_666 150.86(10)
C33 K1 K1 2_666 2_666 86.92(8)
C36 K1 K1 2_766 2_666 150.94(10)
C38 K1 K1 2_766 2_666 158.20(10)
C37 K1 K1 2_766 2_666 154.34(9)
C31 K1 K1 2_666 2_666 88.80(8)
N6 Si3 C30 . . 117.17(19)
N6 Si3 C31 . . 113.70(18)
C30 Si3 C31 . . 107.6(3)
N6 Si3 C32 . . 110.26(17)
C30 Si3 C32 . . 104.3(2)
C31 Si3 C32 . . 102.4(2)
N6 Si3 K1 . 2_666 48.94(11)
C30 Si3 K1 . 2_666 158.59(17)
C31 Si3 K1 . 2_666 71.85(16)
C32 Si3 K1 . 2_666 96.60(14)
N6 Si4 C34 . . 110.91(16)
N6 Si4 C35 . . 116.72(17)
C34 Si4 C35 . . 106.59(19)
N6 Si4 C33 . . 111.83(17)
C34 Si4 C33 . . 105.8(2)
C35 Si4 C33 . . 104.16(19)
N6 Si4 K1 . 2_666 47.90(10)
C34 Si4 K1 . 2_666 111.15(12)
C35 Si4 K1 . 2_666 142.26(15)
C33 Si4 K1 . 2_666 66.02(12)
Si3 N6 Si4 . . 132.73(19)
Si3 N6 K1 . . 108.63(13)
Si4 N6 K1 . . 110.06(15)
Si3 N6 K1 . 2_666 104.14(14)
Si4 N6 K1 . 2_666 105.34(13)
K1 N6 K1 . 2_666 84.89(9)
Si3 C30 H30A . . 109.5
Si3 C30 H30B . . 109.5
H30A C30 H30B . . 109.5
Si3 C30 H30C . . 109.5
H30A C30 H30C . . 109.5
H30B C30 H30C . . 109.5
Si3 C31 H31A . . 109.5
Si3 C31 H31B . . 109.5
H31A C31 H31B . . 109.5
Si3 C31 H31C . . 109.5
H31A C31 H31C . . 109.5
H31B C31 H31C . . 109.5
Si3 C32 H32A . . 109.5
Si3 C32 H32B . . 109.5
H32A C32 H32B . . 109.5
Si3 C32 H32C . . 109.5
H32A C32 H32C . . 109.5
H32B C32 H32C . . 109.5
Si4 C33 H33A . . 109.5
Si4 C33 H33B . . 109.5
H33A C33 H33B . . 109.5
Si4 C33 H33C . . 109.5
H33A C33 H33C . . 109.5
H33B C33 H33C . . 109.5
Si4 C34 H34A . . 109.5
Si4 C34 H34B . . 109.5
H34A C34 H34B . . 109.5
Si4 C34 H34C . . 109.5
H34A C34 H34C . . 109.5
H34B C34 H34C . . 109.5
Si4 C35 H35A . . 109.5
Si4 C35 H35B . . 109.5
H35A C35 H35B . . 109.5
Si4 C35 H35C . . 109.5
H35A C35 H35C . . 109.5
H35B C35 H35C . . 109.5
C37 C36 C38 . 2_766 121.0(5)
C37 C36 K1 . . 75.7(3)
C38 C36 K1 2_766 . 82.8(3)
C37 C36 K1 . 2_766 79.8(3)
C38 C36 K1 2_766 2_766 74.2(3)
K1 C36 K1 . 2_766 130.72(17)
C37 C36 H36 . . 122.(2)
C38 C36 H36 2_766 . 117.(2)
K1 C36 H36 . . 113.(2)
K1 C36 H36 2_766 . 116.(2)
C36 C37 C38 . . 122.2(5)
C36 C37 K1 . . 79.8(3)
C38 C37 K1 . . 79.6(3)
C36 C37 K1 . 2_766 76.7(3)
C38 C37 K1 . 2_766 77.7(2)
K1 C37 K1 . 2_766 131.17(17)
C36 C37 H37 . . 121.(3)
C38 C37 H37 . . 117.(3)
K1 C37 H37 . . 113.(3)
K1 C37 H37 2_766 . 116.(3)
C39 C38 C36 . 2_766 120.2(6)
C39 C38 C37 . . 123.0(6)
C36 C38 C37 2_766 . 116.8(5)
C39 C38 K1 . . 110.8(4)
C36 C38 K1 2_766 . 81.4(3)
C37 C38 K1 . . 75.4(3)
C39 C38 K1 . 2_766 119.6(5)
C36 C38 K1 2_766 2_766 73.0(3)
C37 C38 K1 . 2_766 78.4(3)
K1 C38 K1 . 2_766 129.55(18)
C38 C39 H39A . . 109.5
C38 C39 H39B . . 109.5
H39A C39 H39B . . 109.5
C38 C39 H39C . . 109.5
H39A C39 H39C . . 109.5
H39B C39 H39C . . 109.5
N5 Si1 C24 . . 110.11(15)
N5 Si1 C25 . . 113.25(16)
C24 Si1 C25 . . 105.83(16)
N5 Si1 C26 . . 113.73(15)
C24 Si1 C26 . . 106.88(17)
C25 Si1 C26 . . 106.54(16)
N5 Si2 C29 . . 113.53(17)
N5 Si2 C28 . . 108.51(17)
C29 Si2 C28 . . 107.3(2)
N5 Si2 C27 . . 113.06(17)
C29 Si2 C27 . . 107.5(2)
C28 Si2 C27 . . 106.5(2)
C2 N1 C12 . . 110.5(3)
C2 N1 C3 . . 116.8(2)
C12 N1 C3 . . 132.3(3)
C2 N2 C7 . . 108.8(2)
C2 N2 C4 . . 123.3(3)
C7 N2 C4 . . 125.3(3)
C13 N3 C23 . . 110.0(3)
C13 N3 C14 . . 125.5(3)
C23 N3 C14 . . 124.3(3)
C13 N4 C18 . . 109.7(3)
C13 N4 C15 . . 122.6(3)
C18 N4 C15 . . 126.9(3)
Be1 N5 Si2 . . 115.4(2)
Be1 N5 Si1 . . 116.3(2)
Si2 N5 Si1 . . 126.92(16)
C2 C1 C13 . . 126.7(3)
C2 C1 Be1 . . 104.7(3)
C13 C1 Be1 . . 126.0(3)
C1 C2 N1 . . 118.6(3)
C1 C2 N2 . . 134.6(3)
N1 C2 N2 . . 106.6(3)
N1 C3 Be1 . . 102.4(2)
N1 C3 H3A . . 111.3
Be1 C3 H3A . . 111.3
N1 C3 H3B . . 111.3
Be1 C3 H3B . . 111.3
H3A C3 H3B . . 109.2
N2 C4 C5 . . 110.9(3)
N2 C4 C6 . . 112.5(3)
C5 C4 C6 . . 112.7(3)
N2 C4 H4 . . 106.8
C5 C4 H4 . . 106.8
C6 C4 H4 . . 106.8
C4 C5 H5A . . 109.5
C4 C5 H5B . . 109.5
H5A C5 H5B . . 109.5
C4 C5 H5C . . 109.5
H5A C5 H5C . . 109.5
H5B C5 H5C . . 109.5
C4 C6 H6A . . 109.5
C4 C6 H6B . . 109.5
H6A C6 H6B . . 109.5
C4 C6 H6C . . 109.5
H6A C6 H6C . . 109.5
H6B C6 H6C . . 109.5
C8 C7 N2 . . 132.7(3)
C8 C7 C12 . . 120.6(3)
N2 C7 C12 . . 106.7(3)
C7 C8 C9 . . 117.5(3)
C7 C8 H8 . . 121.3
C9 C8 H8 . . 121.3
C10 C9 C8 . . 121.8(3)
C10 C9 H9 . . 119.1
C8 C9 H9 . . 119.1
C9 C10 C11 . . 120.9(3)
C9 C10 H10 . . 119.6
C11 C10 H10 . . 119.6
C12 C11 C10 . . 117.7(3)
C12 C11 H11 . . 121.2
C10 C11 H11 . . 121.2
N1 C12 C11 . . 131.2(3)
N1 C12 C7 . . 107.2(3)
C11 C12 C7 . . 121.5(3)
N4 C13 N3 . . 106.9(3)
N4 C13 C1 . . 125.6(3)
N3 C13 C1 . . 127.2(3)
N3 C14 H14A . . 109.5
N3 C14 H14B . . 109.5
H14A C14 H14B . . 109.5
N3 C14 H14C . . 109.5
H14A C14 H14C . . 109.5
H14B C14 H14C . . 109.5
N4 C15 C17 . . 112.0(3)
N4 C15 C16 . . 110.0(3)
C17 C15 C16 . . 113.1(3)
N4 C15 H15 . . 107.1
C17 C15 H15 . . 107.1
C16 C15 H15 . . 107.1
C15 C16 H16A . . 109.5
C15 C16 H16B . . 109.5
H16A C16 H16B . . 109.5
C15 C16 H16C . . 109.5
H16A C16 H16C . . 109.5
H16B C16 H16C . . 109.5
C15 C17 H17A . . 109.5
C15 C17 H17B . . 109.5
H17A C17 H17B . . 109.5
C15 C17 H17C . . 109.5
H17A C17 H17C . . 109.5
H17B C17 H17C . . 109.5
C19 C18 C23 . . 120.8(3)
C19 C18 N4 . . 132.9(3)
C23 C18 N4 . . 106.3(3)
C18 C19 C20 . . 117.1(3)
C18 C19 H19 . . 121.5
C20 C19 H19 . . 121.5
C19 C20 C21 . . 122.0(3)
C19 C20 H20 . . 119.0
C21 C20 H20 . . 119.0
C22 C21 C20 . . 121.2(3)
C22 C21 H21 . . 119.4
C20 C21 H21 . . 119.4
C21 C22 C23 . . 116.7(3)
C21 C22 H22 . . 121.6
C23 C22 H22 . . 121.6
N3 C23 C22 . . 130.8(3)
N3 C23 C18 . . 107.1(3)
C22 C23 C18 . . 122.2(3)
Si1 C24 H24A . . 109.5
Si1 C24 H24B . . 109.5
H24A C24 H24B . . 109.5
Si1 C24 H24C . . 109.5
H24A C24 H24C . . 109.5
H24B C24 H24C . . 109.5
Si1 C25 H25A . . 109.5
Si1 C25 H25B . . 109.5
H25A C25 H25B . . 109.5
Si1 C25 H25C . . 109.5
H25A C25 H25C . . 109.5
H25B C25 H25C . . 109.5
Si1 C26 H26A . . 109.5
Si1 C26 H26B . . 109.5
H26A C26 H26B . . 109.5
Si1 C26 H26C . . 109.5
H26A C26 H26C . . 109.5
H26B C26 H26C . . 109.5
Si2 C27 H27A . . 109.5
Si2 C27 H27B . . 109.5
H27A C27 H27B . . 109.5
Si2 C27 H27C . . 109.5
H27A C27 H27C . . 109.5
H27B C27 H27C . . 109.5
Si2 C28 H28A . . 109.5
Si2 C28 H28B . . 109.5
H28A C28 H28B . . 109.5
Si2 C28 H28C . . 109.5
H28A C28 H28C . . 109.5
H28B C28 H28C . . 109.5
Si2 C29 H29A . . 109.5
Si2 C29 H29B . . 109.5
H29A C29 H29B . . 109.5
Si2 C29 H29C . . 109.5
H29A C29 H29C . . 109.5
H29B C29 H29C . . 109.5
N5 Be1 C3 . . 131.3(3)
N5 Be1 C1 . . 131.0(3)
C3 Be1 C1 . . 97.4(3)

loop_
_geom_bond_atom_site_label_1
_geom_bond_atom_site_label_2
_geom_bond_site_symmetry_2
_geom_bond_distance
K1 N6 . 2.728(3)
K1 N6 2_666 2.770(3)
K1 C37 . 3.210(5)
K1 C36 . 3.260(5)
K1 C38 . 3.262(4)
K1 C33 2_666 3.317(4)
K1 C36 2_766 3.352(4)
K1 C38 2_766 3.381(5)
K1 C37 2_766 3.390(4)
K1 C31 2_666 3.471(5)
K1 K1 2_666 3.7104(17)
Si3 N6 . 1.663(3)
Si3 C30 . 1.859(5)
Si3 C31 . 1.877(5)
Si3 C32 . 1.887(4)
Si4 N6 . 1.681(3)
Si4 C34 . 1.881(4)
Si4 C35 . 1.884(4)
Si4 C33 . 1.893(4)
C30 H30A . 0.98
C30 H30B . 0.98
C30 H30C . 0.98
C31 H31A . 0.98
C31 H31B . 0.98
C31 H31C . 0.98
C32 H32A . 0.98
C32 H32B . 0.98
C32 H32C . 0.98
C33 H33A . 0.98
C33 H33B . 0.98
C33 H33C . 0.98
C34 H34A . 0.98
C34 H34B . 0.98
C34 H34C . 0.98
C35 H35A . 0.98
C35 H35B . 0.98
C35 H35C . 0.98
C36 C37 . 1.369(7)
C36 C38 2_766 1.397(6)
C36 H36 . 1.01(4)
C37 C38 . 1.397(7)
C37 H37 . 0.93(4)
C38 C39 . 1.268(8)
C39 H39A . 0.98
C39 H39B . 0.98
C39 H39C . 0.98
Si1 N5 . 1.710(3)
Si1 C24 . 1.872(4)
Si1 C25 . 1.877(3)
Si1 C26 . 1.882(3)
Si2 N5 . 1.707(3)
Si2 C29 . 1.861(4)
Si2 C28 . 1.866(5)
Si2 C27 . 1.871(4)
N1 C2 . 1.374(4)
N1 C12 . 1.377(4)
N1 C3 . 1.462(4)
N2 C2 . 1.395(4)
N2 C7 . 1.405(4)
N2 C4 . 1.469(4)
N3 C13 . 1.371(4)
N3 C23 . 1.383(4)
N3 C14 . 1.460(4)
N4 C13 . 1.366(4)
N4 C18 . 1.401(4)
N4 C15 . 1.472(4)
N5 Be1 . 1.615(5)
C1 C2 . 1.373(4)
C1 C13 . 1.412(4)
C1 Be1 . 1.796(5)
C3 Be1 . 1.790(5)
C3 H3A . 0.99
C3 H3B . 0.99
C4 C5 . 1.522(5)
C4 C6 . 1.525(5)
C4 H4 . 1.0
C5 H5A . 0.98
C5 H5B . 0.98
C5 H5C . 0.98
C6 H6A . 0.98
C6 H6B . 0.98
C6 H6C . 0.98
C7 C8 . 1.386(4)
C7 C12 . 1.408(4)
C8 C9 . 1.396(5)
C8 H8 . 0.95
C9 C10 . 1.384(5)
C9 H9 . 0.95
C10 C11 . 1.396(4)
C10 H10 . 0.95
C11 C12 . 1.380(4)
C11 H11 . 0.95
C14 H14A . 0.98
C14 H14B . 0.98
C14 H14C . 0.98
C15 C17 . 1.522(5)
C15 C16 . 1.528(5)
C15 H15 . 1.0
C16 H16A . 0.98
C16 H16B . 0.98
C16 H16C . 0.98
C17 H17A . 0.98
C17 H17B . 0.98
C17 H17C . 0.98
C18 C19 . 1.388(4)
C18 C23 . 1.398(5)
C19 C20 . 1.389(4)
C19 H19 . 0.95
C20 C21 . 1.394(5)
C20 H20 . 0.95
C21 C22 . 1.387(5)
C21 H21 . 0.95
C22 C23 . 1.392(4)
C22 H22 . 0.95
C24 H24A . 0.98
C24 H24B . 0.98
C24 H24C . 0.98
C25 H25A . 0.98
C25 H25B . 0.98
C25 H25C . 0.98
C26 H26A . 0.98
C26 H26B . 0.98
C26 H26C . 0.98
C27 H27A . 0.98
C27 H27B . 0.98
C27 H27C . 0.98
C28 H28A . 0.98
C28 H28B . 0.98
C28 H28C . 0.98
C29 H29A . 0.98
C29 H29B . 0.98
C29 H29C . 0.98

loop_
_geom_torsion_atom_site_label_1
_geom_torsion_atom_site_label_2
_geom_torsion_atom_site_label_3
_geom_torsion_atom_site_label_4
_geom_torsion_site_symmetry_1
_geom_torsion_site_symmetry_4
_geom_torsion
C30 Si3 N6 Si4 . . -33.0(4)
C31 Si3 N6 Si4 . . 93.6(3)
C32 Si3 N6 Si4 . . -152.0(3)
K1 Si3 N6 Si4 2_666 . 127.2(3)
C30 Si3 N6 K1 . . 110.5(2)
C31 Si3 N6 K1 . . -122.8(2)
C32 Si3 N6 K1 . . -8.5(2)
K1 Si3 N6 K1 2_666 . -89.31(13)
C30 Si3 N6 K1 . 2_666 -160.2(2)
C31 Si3 N6 K1 . 2_666 -33.5(2)
C32 Si3 N6 K1 . 2_666 80.85(18)
C34 Si4 N6 Si3 . . 133.2(3)
C35 Si4 N6 Si3 . . 10.8(3)
C33 Si4 N6 Si3 . . -108.9(3)
K1 Si4 N6 Si3 2_666 . -126.7(3)
C34 Si4 N6 K1 . . -10.0(2)
C35 Si4 N6 K1 . . -132.31(18)
C33 Si4 N6 K1 . . 107.9(2)
K1 Si4 N6 K1 2_666 . 90.10(14)
C34 Si4 N6 K1 . 2_666 -100.09(16)
C35 Si4 N6 K1 . 2_666 137.59(17)
C33 Si4 N6 K1 . 2_666 17.8(2)
C38 C36 C37 C38 2_766 . -1.5(8)
K1 C36 C37 C38 . . 70.8(4)
K1 C36 C37 C38 2_766 . -66.0(4)
C38 C36 C37 K1 2_766 . -72.3(4)
K1 C36 C37 K1 2_766 . -136.83(11)
C38 C36 C37 K1 2_766 2_766 64.6(4)
K1 C36 C37 K1 . 2_766 136.83(11)
C36 C37 C38 C39 . . -176.5(6)
K1 C37 C38 C39 . . -105.6(6)
K1 C37 C38 C39 2_766 . 117.9(6)
C36 C37 C38 C36 . 2_766 1.4(7)
K1 C37 C38 C36 . 2_766 72.3(4)
K1 C37 C38 C36 2_766 2_766 -64.1(4)
C36 C37 C38 K1 . . -70.9(4)
K1 C37 C38 K1 2_766 . -136.43(13)
C36 C37 C38 K1 . 2_766 65.5(4)
K1 C37 C38 K1 . 2_766 136.43(13)
C29 Si2 N5 Be1 . . 85.0(3)
C28 Si2 N5 Be1 . . -34.2(3)
C27 Si2 N5 Be1 . . -152.2(3)
C29 Si2 N5 Si1 . . -81.1(2)
C28 Si2 N5 Si1 . . 159.7(2)
C27 Si2 N5 Si1 . . 41.8(3)
C24 Si1 N5 Be1 . . -18.9(3)
C25 Si1 N5 Be1 . . 99.3(3)
C26 Si1 N5 Be1 . . -138.8(3)
C24 Si1 N5 Si2 . . 147.1(2)
C25 Si1 N5 Si2 . . -94.7(2)
C26 Si1 N5 Si2 . . 27.1(3)
C13 C1 C2 N1 . . 163.1(3)
Be1 C1 C2 N1 . . 0.7(4)
C13 C1 C2 N2 . . -22.7(6)
Be1 C1 C2 N2 . . 174.9(4)
C12 N1 C2 C1 . . 172.1(3)
C3 N1 C2 C1 . . -2.1(4)
C12 N1 C2 N2 . . -3.5(4)
C3 N1 C2 N2 . . -177.7(3)
C7 N2 C2 C1 . . -170.1(4)
C4 N2 C2 C1 . . -7.8(6)
C7 N2 C2 N1 . . 4.5(3)
C4 N2 C2 N1 . . 166.9(3)
C2 N1 C3 Be1 . . 2.1(4)
C12 N1 C3 Be1 . . -170.5(3)
C2 N2 C4 C5 . . -95.7(4)
C7 N2 C4 C5 . . 63.7(4)
C2 N2 C4 C6 . . 137.1(3)
C7 N2 C4 C6 . . -63.5(4)
C2 N2 C7 C8 . . 176.9(4)
C4 N2 C7 C8 . . 15.0(6)
C2 N2 C7 C12 . . -3.9(4)
C4 N2 C7 C12 . . -165.8(3)
N2 C7 C8 C9 . . 177.8(3)
C12 C7 C8 C9 . . -1.4(5)
C7 C8 C9 C10 . . -0.2(5)
C8 C9 C10 C11 . . 1.2(5)
C9 C10 C11 C12 . . -0.6(5)
C2 N1 C12 C11 . . -180.0(3)
C3 N1 C12 C11 . . -7.0(6)
C2 N1 C12 C7 . . 1.1(4)
C3 N1 C12 C7 . . 174.1(3)
C10 C11 C12 N1 . . -179.7(3)
C10 C11 C12 C7 . . -0.9(5)
C8 C7 C12 N1 . . -179.0(3)
N2 C7 C12 N1 . . 1.7(4)
C8 C7 C12 C11 . . 2.0(5)
N2 C7 C12 C11 . . -177.3(3)
C18 N4 C13 N3 . . -0.4(3)
C15 N4 C13 N3 . . 170.0(3)
C18 N4 C13 C1 . . 173.5(3)
C15 N4 C13 C1 . . -16.1(5)
C23 N3 C13 N4 . . 1.0(3)
C14 N3 C13 N4 . . 175.7(3)
C23 N3 C13 C1 . . -172.8(3)
C14 N3 C13 C1 . . 1.9(5)
C2 C1 C13 N4 . . 133.9(4)
Be1 C1 C13 N4 . . -67.3(5)
C2 C1 C13 N3 . . -53.5(5)
Be1 C1 C13 N3 . . 105.4(4)
C13 N4 C15 C17 . . 124.4(3)
C18 N4 C15 C17 . . -66.9(4)
C13 N4 C15 C16 . . -108.9(3)
C18 N4 C15 C16 . . 59.8(4)
C13 N4 C18 C19 . . 179.9(3)
C15 N4 C18 C19 . . 10.0(5)
C13 N4 C18 C23 . . -0.3(3)
C15 N4 C18 C23 . . -170.2(3)
C23 C18 C19 C20 . . -0.2(5)
N4 C18 C19 C20 . . 179.6(3)
C18 C19 C20 C21 . . -1.1(5)
C19 C20 C21 C22 . . 0.8(5)
C20 C21 C22 C23 . . 0.8(5)
C13 N3 C23 C22 . . 177.5(3)
C14 N3 C23 C22 . . 2.7(5)
C13 N3 C23 C18 . . -1.2(3)
C14 N3 C23 C18 . . -176.0(3)
C21 C22 C23 N3 . . 179.3(3)
C21 C22 C23 C18 . . -2.1(5)
C19 C18 C23 N3 . . -179.3(3)
N4 C18 C23 N3 . . 0.9(3)
C19 C18 C23 C22 . . 1.9(5)
N4 C18 C23 C22 . . -177.9(3)
Si2 N5 Be1 C3 . . -60.5(5)
Si1 N5 Be1 C3 . . 107.1(4)
Si2 N5 Be1 C1 . . 127.3(3)
Si1 N5 Be1 C1 . . -65.1(5)
N1 C3 Be1 N5 . . -175.5(4)
N1 C3 Be1 C1 . . -1.4(3)
C2 C1 Be1 N5 . . 174.6(4)
C13 C1 Be1 N5 . . 12.0(6)
C2 C1 Be1 C3 . . 0.5(3)
C13 C1 Be1 C3 . . -162.1(3)
